data_1518595
loop_
_publ_author_name
'Polukeev, Alexey V.'
'Marcos, Roc\'io'
'Ahlquist, M\%arten S. G.'
'Wendt, Ola F.'

_publ_section_title
;
 Formation of a C--C double bond from two aliphatic carbons. Multiple C--H
 activations in an iridium pincer complex
;
_journal_issue 3
_journal_name_full 'Chem. Sci.'
_journal_page_first 2060
_journal_paper_doi 10.1039/C4SC03839H
_journal_volume 6
_journal_year 2015
_chemical_formula_sum 'C24 H46 Cl Ir P2'
_chemical_formula_weight 624.20
_chemical_name_systematic
; 
 ? 
;
_chemical_properties_physical Air-sensitive
_space_group_IT_number 14
_symmetry_cell_setting monoclinic
_symmetry_space_group_name_Hall '-P 2ybc'
_symmetry_space_group_name_H-M 'P 1 21/c 1'
_atom_sites_solution_hydrogens geom
_atom_sites_solution_primary direct
_atom_sites_solution_secondary difmap
_audit_creation_method SHELXL-97
_audit_update_record
;
2014-09-12 deposited with the CCDC.
2015-01-21 downloaded from the CCDC.
;
_cell_angle_alpha 90.00
_cell_angle_beta 104.097(8)
_cell_angle_gamma 90.00
_cell_formula_units_Z 4
_cell_length_a 11.4108(10)
_cell_length_b 13.6574(12)
_cell_length_c 17.7933(15)
_cell_measurement_reflns_used 10637
_cell_measurement_temperature 293(2)
_cell_measurement_theta_max 28.9240
_cell_measurement_theta_min 2.4334
_cell_volume 2689.4(4)
_computing_cell_refinement
;
CrysAlisPro, Agilent Technologies,
Version 1.171.35.19 (release 27-10-2011 CrysAlis171 .NET)
(compiled Oct 27 2011,15:02:11)
;
_computing_data_collection
;
CrysAlisPro, Agilent Technologies,
Version 1.171.35.19 (release 27-10-2011 CrysAlis171 .NET)
(compiled Oct 27 2011,15:02:11)
;
_computing_data_reduction
;
CrysAlisPro, Agilent Technologies,
Version 1.171.35.19 (release 27-10-2011 CrysAlis171 .NET)
(compiled Oct 27 2011,15:02:11)
;
_computing_structure_refinement 'SHELXL-97 (Sheldrick, 1997)'
_computing_structure_solution SIR-92
_diffrn_ambient_temperature 293(2)
_diffrn_detector_area_resol_mean 16.1829
_diffrn_measured_fraction_theta_full 0.999
_diffrn_measured_fraction_theta_max 0.908
_diffrn_measurement_device_type 'Xcalibur, Sapphire3'
_diffrn_measurement_method '\w scans'
_diffrn_radiation_monochromator graphite
_diffrn_radiation_source 'Enhance (Mo) X-ray Source'
_diffrn_radiation_type MoK\a
_diffrn_radiation_wavelength 0.71073
_diffrn_reflns_av_R_equivalents 0.0324
_diffrn_reflns_av_sigmaI/netI 0.0224
_diffrn_reflns_limit_h_max 15
_diffrn_reflns_limit_h_min -14
_diffrn_reflns_limit_k_max 18
_diffrn_reflns_limit_k_min -18
_diffrn_reflns_limit_l_max 24
_diffrn_reflns_limit_l_min -23
_diffrn_reflns_number 30088
_diffrn_reflns_theta_full 25.00
_diffrn_reflns_theta_max 28.99
_diffrn_reflns_theta_min 2.44
_exptl_absorpt_coefficient_mu 5.191
_exptl_absorpt_correction_T_max 1.00000
_exptl_absorpt_correction_T_min 0.52717
_exptl_absorpt_correction_type multi-scan
_exptl_absorpt_process_details
;
CrysAlisPro, Agilent Technologies,
Version 1.171.35.19 (release 27-10-2011 CrysAlis171 .NET)
(compiled Oct 27 2011,15:02:11)
Empirical absorption correction using spherical harmonics,
 implemented in SCALE3 ABSPACK scaling algorithm.
;
_exptl_crystal_colour yellow
_exptl_crystal_density_diffrn 1.542
_exptl_crystal_density_method 'not measured'
_exptl_crystal_description prism
_exptl_crystal_F_000 1256
_exptl_crystal_recrystallization_method 'Re-crystallisation from solvent: hexane'
_exptl_crystal_size_max 0.2
_exptl_crystal_size_mid 0.15
_exptl_crystal_size_min 0.1
_refine_diff_density_max 1.610
_refine_diff_density_min -0.799
_refine_diff_density_rms 0.146
_refine_ls_extinction_method none
_refine_ls_goodness_of_fit_ref 1.269
_refine_ls_hydrogen_treatment riding
_refine_ls_matrix_type full
_refine_ls_number_parameters 253
_refine_ls_number_reflns 6485
_refine_ls_number_restraints 0
_refine_ls_restrained_S_all 1.269
_refine_ls_R_factor_all 0.0336
_refine_ls_R_factor_gt 0.0260
_refine_ls_shift/su_max 0.001
_refine_ls_shift/su_mean 0.000
_refine_ls_structure_factor_coef Fsqd
_refine_ls_weighting_details 'calc w=1/[\s^2^(Fo^2^)+(0.0400P)^2^+0.0000P] where P=(Fo^2^+2Fc^2^)/3'
_refine_ls_weighting_scheme calc
_refine_ls_wR_factor_gt 0.0694
_refine_ls_wR_factor_ref 0.0788
_reflns_number_gt 5611
_reflns_number_total 6485
_reflns_threshold_expression >2sigma(I)
_cod_data_source_file c4sc03839h2.cif
_cod_data_source_block compound17
_cod_depositor_comments 'Adding full bibliography for 1518593--1518595.cif.'
_cod_database_code 1518595

loop_
_symmetry_equiv_pos_as_xyz
'x, y, z'
'-x, y+1/2, -z+1/2'
'-x, -y, -z'
'x, -y-1/2, z-1/2'

loop_
_atom_site_label
_atom_site_type_symbol
_atom_site_fract_x
_atom_site_fract_y
_atom_site_fract_z
_atom_site_U_iso_or_equiv
_atom_site_adp_type
_atom_site_occupancy
_atom_site_symmetry_multiplicity
_atom_site_calc_flag
_atom_site_refinement_flags
Ir1 Ir 0.222374(10) 0.203755(9) 0.263683(7) 0.03508(6) Uani 1 1 d .
P1 P 0.41096(8) 0.21105(7) 0.34521(6) 0.0414(2) Uani 1 1 d .
Cl1 Cl 0.21468(10) 0.36757(8) 0.21706(7) 0.0648(3) Uani 1 1 d .
C1 C 0.1984(3) 0.0743(3) 0.32622(19) 0.0389(7) Uani 1 1 d .
P2 P 0.03949(8) 0.14075(7) 0.19445(5) 0.0389(2) Uani 1 1 d .
C2 C 0.2996(3) 0.0489(3) 0.3996(2) 0.0483(9) Uani 1 1 d .
H2 H 0.3068 -0.0226 0.4000 0.058 Uiso 1 1 calc R
C3 C 0.2712(4) 0.0760(3) 0.4762(2) 0.0632(11) Uani 1 1 d .
H3A H 0.2828 0.1459 0.4843 0.076 Uiso 1 1 calc R
H3B H 0.3282 0.0430 0.5179 0.076 Uiso 1 1 calc R
C4 C 0.1432(4) 0.0498(4) 0.4811(2) 0.0672(12) Uani 1 1 d .
H4A H 0.1333 -0.0208 0.4797 0.081 Uiso 1 1 calc R
H4B H 0.1293 0.0735 0.5296 0.081 Uiso 1 1 calc R
C5 C 0.0531(4) 0.0953(3) 0.4142(2) 0.0587(10) Uani 1 1 d .
H5A H 0.0632 0.1659 0.4161 0.070 Uiso 1 1 calc R
H5B H -0.0281 0.0808 0.4189 0.070 Uiso 1 1 calc R
C6 C 0.0685(3) 0.0574(3) 0.3369(2) 0.0444(8) Uani 1 1 d .
H6 H 0.0566 -0.0137 0.3372 0.053 Uiso 1 1 calc R
C7 C 0.4251(3) 0.0889(3) 0.3939(2) 0.0504(9) Uani 1 1 d .
H7A H 0.4619 0.0430 0.3649 0.060 Uiso 1 1 calc R
H7B H 0.4776 0.0947 0.4455 0.060 Uiso 1 1 calc R
C8 C -0.0313(3) 0.0982(3) 0.2695(2) 0.0459(8) Uani 1 1 d .
H8A H -0.0729 0.1520 0.2876 0.055 Uiso 1 1 calc R
H8B H -0.0900 0.0475 0.2491 0.055 Uiso 1 1 calc R
C11 C 0.5452(4) 0.2107(3) 0.2982(3) 0.0624(12) Uani 1 1 d .
C12 C 0.5429(5) 0.3012(4) 0.2465(4) 0.0817(17) Uani 1 1 d .
H12A H 0.5527 0.3592 0.2779 0.123 Uiso 1 1 calc R
H12B H 0.4670 0.3040 0.2086 0.123 Uiso 1 1 calc R
H12C H 0.6075 0.2969 0.2208 0.123 Uiso 1 1 calc R
C13 C 0.6680(5) 0.1995(4) 0.3579(4) 0.093(2) Uani 1 1 d .
H13A H 0.6670 0.1413 0.3880 0.139 Uiso 1 1 calc R
H13B H 0.6817 0.2554 0.3916 0.139 Uiso 1 1 calc R
H13C H 0.7315 0.1948 0.3313 0.139 Uiso 1 1 calc R
C14 C 0.5297(5) 0.1214(4) 0.2435(4) 0.0873(18) Uani 1 1 d .
H14A H 0.5311 0.0625 0.2731 0.131 Uiso 1 1 calc R
H14B H 0.5944 0.1201 0.2177 0.131 Uiso 1 1 calc R
H14C H 0.4538 0.1262 0.2057 0.131 Uiso 1 1 calc R
C15 C 0.4336(4) 0.3108(3) 0.4232(3) 0.0552(10) Uani 1 1 d .
C16 C 0.3088(4) 0.3406(4) 0.4343(3) 0.0634(11) Uani 1 1 d .
H16A H 0.2699 0.2844 0.4499 0.095 Uiso 1 1 calc R
H16B H 0.2602 0.3657 0.3865 0.095 Uiso 1 1 calc R
H16C H 0.3186 0.3901 0.4737 0.095 Uiso 1 1 calc R
C17 C 0.5129(5) 0.2766(4) 0.5020(3) 0.0804(15) Uani 1 1 d .
H17A H 0.4794 0.2179 0.5179 0.121 Uiso 1 1 calc R
H17B H 0.5151 0.3268 0.5401 0.121 Uiso 1 1 calc R
H17C H 0.5934 0.2638 0.4971 0.121 Uiso 1 1 calc R
C18 C 0.4885(5) 0.4040(4) 0.3980(3) 0.0811(15) Uani 1 1 d .
H18A H 0.5669 0.3895 0.3901 0.122 Uiso 1 1 calc R
H18B H 0.4960 0.4530 0.4376 0.122 Uiso 1 1 calc R
H18C H 0.4371 0.4280 0.3506 0.122 Uiso 1 1 calc R
C21 C 0.1244(3) 0.0285(3) 0.1794(2) 0.0452(8) Uani 1 1 d .
C22 C 0.2241(3) 0.0498(3) 0.2531(2) 0.0422(8) Uani 1 1 d .
H22 H 0.3043 0.0468 0.2503 0.051 Uiso 1 1 calc R
C23 C 0.1806(4) 0.0401(4) 0.1086(2) 0.0696(13) Uani 1 1 d .
H23A H 0.1202 0.0267 0.0618 0.104 Uiso 1 1 calc R
H23B H 0.2464 -0.0052 0.1132 0.104 Uiso 1 1 calc R
H23C H 0.2099 0.1057 0.1070 0.104 Uiso 1 1 calc R
C24 C 0.0636(4) -0.0735(3) 0.1764(3) 0.0647(11) Uani 1 1 d .
H24A H 0.0031 -0.0800 0.1286 0.097 Uiso 1 1 calc R
H24B H 0.0266 -0.0799 0.2192 0.097 Uiso 1 1 calc R
H24C H 0.1235 -0.1237 0.1795 0.097 Uiso 1 1 calc R
C25 C -0.0825(4) 0.1817(3) 0.1106(2) 0.0525(10) Uani 1 1 d .
C26 C -0.0261(6) 0.2271(5) 0.0494(3) 0.097(2) Uani 1 1 d .
H26A H 0.0198 0.1784 0.0302 0.146 Uiso 1 1 calc R
H26B H 0.0261 0.2800 0.0720 0.146 Uiso 1 1 calc R
H26C H -0.0888 0.2516 0.0074 0.146 Uiso 1 1 calc R
C27 C -0.1687(4) 0.0957(4) 0.0782(3) 0.0790(15) Uani 1 1 d .
H27A H -0.2019 0.0696 0.1187 0.119 Uiso 1 1 calc R
H27B H -0.1246 0.0453 0.0593 0.119 Uiso 1 1 calc R
H27C H -0.2330 0.1188 0.0366 0.119 Uiso 1 1 calc R
C28 C -0.1555(5) 0.2603(4) 0.1415(3) 0.0753(14) Uani 1 1 d .
H28A H -0.1915 0.2318 0.1799 0.113 Uiso 1 1 calc R
H28B H -0.2178 0.2854 0.0996 0.113 Uiso 1 1 calc R
H28C H -0.1028 0.3128 0.1644 0.113 Uiso 1 1 calc R

loop_
_atom_site_aniso_label
_atom_site_aniso_U_11
_atom_site_aniso_U_22
_atom_site_aniso_U_33
_atom_site_aniso_U_23
_atom_site_aniso_U_13
_atom_site_aniso_U_12
Ir1 0.03352(9) 0.03597(9) 0.03717(9) 0.00197(5) 0.01136(6) 0.00097(5)
P1 0.0341(4) 0.0428(5) 0.0470(5) -0.0022(4) 0.0095(4) -0.0004(3)
Cl1 0.0672(6) 0.0438(6) 0.0804(8) 0.0162(5) 0.0122(5) 0.0004(5)
C1 0.0395(17) 0.0369(18) 0.0406(17) 0.0035(14) 0.0104(14) 0.0013(14)
P2 0.0376(4) 0.0401(5) 0.0388(5) -0.0024(4) 0.0092(4) -0.0014(4)
C2 0.052(2) 0.039(2) 0.051(2) 0.0073(16) 0.0075(17) 0.0008(16)
C3 0.075(3) 0.067(3) 0.044(2) 0.015(2) 0.007(2) -0.002(2)
C4 0.090(3) 0.071(3) 0.046(2) 0.010(2) 0.027(2) -0.011(3)
C5 0.062(2) 0.072(3) 0.050(2) 0.003(2) 0.0280(19) -0.009(2)
C6 0.0488(19) 0.0409(19) 0.048(2) 0.0005(16) 0.0194(16) -0.0042(16)
C7 0.0425(19) 0.048(2) 0.054(2) 0.0052(17) 0.0001(16) 0.0065(16)
C8 0.0386(17) 0.050(2) 0.052(2) -0.0015(16) 0.0164(16) -0.0051(15)
C11 0.037(2) 0.075(3) 0.080(3) -0.008(2) 0.024(2) -0.0035(18)
C12 0.069(3) 0.095(4) 0.094(4) 0.004(3) 0.046(3) -0.009(3)
C13 0.041(3) 0.127(6) 0.112(5) 0.001(3) 0.022(3) 0.000(2)
C14 0.077(3) 0.093(4) 0.111(5) -0.024(3) 0.060(3) -0.002(3)
C15 0.054(2) 0.054(2) 0.055(2) -0.0100(18) 0.0083(19) -0.0097(18)
C16 0.071(3) 0.062(3) 0.060(3) -0.014(2) 0.022(2) 0.005(2)
C17 0.073(3) 0.097(4) 0.060(3) -0.013(3) -0.006(2) -0.012(3)
C18 0.095(4) 0.061(3) 0.090(4) -0.018(3) 0.029(3) -0.031(3)
C21 0.0448(18) 0.046(2) 0.0448(19) -0.0088(16) 0.0103(15) 0.0051(16)
C22 0.0404(18) 0.038(2) 0.049(2) 0.0001(15) 0.0125(15) 0.0066(14)
C23 0.072(3) 0.093(4) 0.048(2) -0.016(2) 0.022(2) 0.012(3)
C24 0.069(3) 0.044(2) 0.073(3) -0.019(2) 0.003(2) 0.004(2)
C25 0.052(2) 0.049(2) 0.049(2) -0.0022(18) -0.0028(18) 0.0008(18)
C26 0.090(4) 0.130(5) 0.062(3) 0.040(3) 0.001(3) -0.002(4)
C27 0.068(3) 0.068(3) 0.079(3) -0.025(3) -0.024(2) 0.001(2)
C28 0.074(3) 0.059(3) 0.077(3) -0.010(3) -0.011(2) 0.021(3)

loop_
_atom_type_symbol
_atom_type_description
_atom_type_scat_dispersion_real
_atom_type_scat_dispersion_imag
_atom_type_scat_source
C C 0.0033 0.0016 'International Tables Vol C Tables 4.2.6.8 and 6.1.1.4'
H H 0.0000 0.0000 'International Tables Vol C Tables 4.2.6.8 and 6.1.1.4'
P P 0.1023 0.0942 'International Tables Vol C Tables 4.2.6.8 and 6.1.1.4'
Cl Cl 0.1484 0.1585 'International Tables Vol C Tables 4.2.6.8 and 6.1.1.4'
Ir Ir -1.4442 7.9887 'International Tables Vol C Tables 4.2.6.8 and 6.1.1.4'

loop_
_geom_angle_atom_site_label_1
_geom_angle_atom_site_label_2
_geom_angle_atom_site_label_3
_geom_angle
C22 Ir1 C1 39.59(12)
C22 Ir1 P1 94.13(9)
C1 Ir1 P1 85.74(9)
C22 Ir1 P2 67.00(9)
C1 Ir1 P2 75.94(9)
P1 Ir1 P2 160.24(3)
C22 Ir1 Cl1 154.87(10)
C1 Ir1 Cl1 163.42(10)
P1 Ir1 Cl1 97.43(4)
P2 Ir1 Cl1 102.24(4)
C7 P1 C11 102.24(19)
C7 P1 C15 108.6(2)
C11 P1 C15 109.7(2)
C7 P1 Ir1 102.54(12)
C11 P1 Ir1 116.88(17)
C15 P1 Ir1 115.48(14)
C22 C1 C2 115.7(3)
C22 C1 C6 119.0(3)
C2 C1 C6 113.4(3)
C22 C1 Ir1 69.1(2)
C2 C1 Ir1 117.2(2)
C6 C1 Ir1 115.6(2)
C8 P2 C25 107.79(19)
C8 P2 C21 100.50(17)
C25 P2 C21 116.42(18)
C8 P2 Ir1 103.44(12)
C25 P2 Ir1 135.71(14)
C21 P2 Ir1 87.10(11)
C3 C2 C1 114.9(3)
C3 C2 C7 111.9(3)
C1 C2 C7 111.8(3)
C3 C2 H2 105.8
C1 C2 H2 105.8
C7 C2 H2 105.8
C2 C3 C4 114.1(3)
C2 C3 H3A 108.7
C4 C3 H3A 108.7
C2 C3 H3B 108.7
C4 C3 H3B 108.7
H3A C3 H3B 107.6
C5 C4 C3 109.7(3)
C5 C4 H4A 109.7
C3 C4 H4A 109.7
C5 C4 H4B 109.7
C3 C4 H4B 109.7
H4A C4 H4B 108.2
C4 C5 C6 111.6(4)
C4 C5 H5A 109.3
C6 C5 H5A 109.3
C4 C5 H5B 109.3
C6 C5 H5B 109.3
H5A C5 H5B 108.0
C5 C6 C8 110.7(3)
C5 C6 C1 112.5(3)
C8 C6 C1 113.3(3)
C5 C6 H6 106.6
C8 C6 H6 106.6
C1 C6 H6 106.6
C2 C7 P1 111.5(2)
C2 C7 H7A 109.3
P1 C7 H7A 109.3
C2 C7 H7B 109.3
P1 C7 H7B 109.3
H7A C7 H7B 108.0
C6 C8 P2 108.1(2)
C6 C8 H8A 110.1
P2 C8 H8A 110.1
C6 C8 H8B 110.1
P2 C8 H8B 110.1
H8A C8 H8B 108.4
C12 C11 C14 106.0(5)
C12 C11 C13 111.8(4)
C14 C11 C13 107.5(4)
C12 C11 P1 111.1(3)
C14 C11 P1 107.2(3)
C13 C11 P1 112.8(4)
C11 C12 H12A 109.5
C11 C12 H12B 109.5
H12A C12 H12B 109.5
C11 C12 H12C 109.5
H12A C12 H12C 109.5
H12B C12 H12C 109.5
C11 C13 H13A 109.5
C11 C13 H13B 109.5
H13A C13 H13B 109.5
C11 C13 H13C 109.5
H13A C13 H13C 109.5
H13B C13 H13C 109.5
C11 C14 H14A 109.5
C11 C14 H14B 109.5
H14A C14 H14B 109.5
C11 C14 H14C 109.5
H14A C14 H14C 109.5
H14B C14 H14C 109.5
C18 C15 C16 106.0(4)
C18 C15 C17 109.0(4)
C16 C15 C17 108.5(4)
C18 C15 P1 111.8(3)
C16 C15 P1 108.4(3)
C17 C15 P1 112.8(3)
C15 C16 H16A 109.5
C15 C16 H16B 109.5
H16A C16 H16B 109.5
C15 C16 H16C 109.5
H16A C16 H16C 109.5
H16B C16 H16C 109.5
C15 C17 H17A 109.5
C15 C17 H17B 109.5
H17A C17 H17B 109.5
C15 C17 H17C 109.5
H17A C17 H17C 109.5
H17B C17 H17C 109.5
C15 C18 H18A 109.5
C15 C18 H18B 109.5
H18A C18 H18B 109.5
C15 C18 H18C 109.5
H18A C18 H18C 109.5
H18B C18 H18C 109.5
C22 C21 C24 115.5(3)
C22 C21 C23 107.8(3)
C24 C21 C23 109.4(3)
C22 C21 P2 91.4(2)
C24 C21 P2 119.9(3)
C23 C21 P2 111.3(3)
C1 C22 C21 122.8(3)
C1 C22 Ir1 71.4(2)
C21 C22 Ir1 104.1(2)
C1 C22 H22 118.6
C21 C22 H22 118.6
Ir1 C22 H22 94.6
C21 C23 H23A 109.5
C21 C23 H23B 109.5
H23A C23 H23B 109.5
C21 C23 H23C 109.5
H23A C23 H23C 109.5
H23B C23 H23C 109.5
C21 C24 H24A 109.5
C21 C24 H24B 109.5
H24A C24 H24B 109.5
C21 C24 H24C 109.5
H24A C24 H24C 109.5
H24B C24 H24C 109.5
C26 C25 C28 109.3(4)
C26 C25 C27 112.5(4)
C28 C25 C27 108.1(4)
C26 C25 P2 109.4(3)
C28 C25 P2 106.7(3)
C27 C25 P2 110.7(3)
C25 C26 H26A 109.5
C25 C26 H26B 109.5
H26A C26 H26B 109.5
C25 C26 H26C 109.5
H26A C26 H26C 109.5
H26B C26 H26C 109.5
C25 C27 H27A 109.5
C25 C27 H27B 109.5
H27A C27 H27B 109.5
C25 C27 H27C 109.5
H27A C27 H27C 109.5
H27B C27 H27C 109.5
C25 C28 H28A 109.5
C25 C28 H28B 109.5
H28A C28 H28B 109.5
C25 C28 H28C 109.5
H28A C28 H28C 109.5
H28B C28 H28C 109.5

loop_
_geom_bond_atom_site_label_1
_geom_bond_atom_site_label_2
_geom_bond_distance
Ir1 C22 2.111(4)
Ir1 C1 2.141(3)
Ir1 P1 2.2857(10)
Ir1 P2 2.3153(9)
Ir1 Cl1 2.3804(10)
P1 C7 1.868(4)
P1 C11 1.915(4)
P1 C15 1.917(4)
C1 C22 1.440(5)
C1 C2 1.557(5)
C1 C6 1.557(5)
P2 C8 1.817(4)
P2 C25 1.861(4)
P2 C21 1.867(4)
C2 C3 1.522(6)
C2 C7 1.560(5)
C2 H2 0.9800
C3 C4 1.527(6)
C3 H3A 0.9700
C3 H3B 0.9700
C4 C5 1.504(6)
C4 H4A 0.9700
C4 H4B 0.9700
C5 C6 1.520(5)
C5 H5A 0.9700
C5 H5B 0.9700
C6 C8 1.543(5)
C6 H6 0.9800
C7 H7A 0.9700
C7 H7B 0.9700
C8 H8A 0.9700
C8 H8B 0.9700
C11 C12 1.538(7)
C11 C14 1.543(7)
C11 C13 1.546(8)
C12 H12A 0.9600
C12 H12B 0.9600
C12 H12C 0.9600
C13 H13A 0.9600
C13 H13B 0.9600
C13 H13C 0.9600
C14 H14A 0.9600
C14 H14B 0.9600
C14 H14C 0.9600
C15 C18 1.533(6)
C15 C16 1.539(6)
C15 C17 1.546(7)
C16 H16A 0.9600
C16 H16B 0.9600
C16 H16C 0.9600
C17 H17A 0.9600
C17 H17B 0.9600
C17 H17C 0.9600
C18 H18A 0.9600
C18 H18B 0.9600
C18 H18C 0.9600
C21 C22 1.540(5)
C21 C24 1.551(5)
C21 C23 1.556(5)
C22 H22 0.9300
C23 H23A 0.9600
C23 H23B 0.9600
C23 H23C 0.9600
C24 H24A 0.9600
C24 H24B 0.9600
C24 H24C 0.9600
C25 C26 1.526(7)
C25 C28 1.541(6)
C25 C27 1.551(6)
C26 H26A 0.9600
C26 H26B 0.9600
C26 H26C 0.9600
C27 H27A 0.9600
C27 H27B 0.9600
C27 H27C 0.9600
C28 H28A 0.9600
C28 H28B 0.9600
C28 H28C 0.9600
